data_2104459
loop_
_publ_author_name
'Posse, Jose Maria'
'Grzechnik, Andrzej'
'Friese, Karen'

_publ_section_title
;
 Ternary fluorides Ba<i>M</i>F~4~ (<i>M</i> = Zn, Mg and Mn) at low
 temperatures
;
_journal_coeditor_code SN5085
_journal_issue 5
_journal_name_full 'Acta Crystallographica Section B'
_journal_page_first 576
_journal_page_last 586
_journal_paper_doi 10.1107/S0108768109027177
_journal_volume 65
_journal_year 2009
_chemical_formula_sum 'Ba F4 Zn'
_chemical_formula_weight 278.7
_chemical_name_systematic ' ?'
_space_group_IT_number 36
_symmetry_cell_setting orthorhombic
_symmetry_space_group_name_Hall 'C 2c -2'
_symmetry_space_group_name_H-M 'C m c 21'
_cell_angle_alpha 90
_cell_angle_beta 90
_cell_angle_gamma 90
_cell_formula_units_Z 4
_cell_length_a 4.19029(2)
_cell_length_b 14.51842(7)
_cell_length_c 5.83613(3)
_cell_measurement_temperature 50
_cell_volume 355.049(3)
_computing_cell_refinement Jana2006
_computing_data_collection 'CRYSALIS CCD'
_computing_data_reduction Jana2006
_computing_publication_material 'Jana2006 (Petricek, Dusek & Palatinus, 2006)'
_computing_structure_refinement 'Jana2006 (Petricek, Dusek & Palatinus, 2006)'
_diffrn_ambient_temperature 50
_diffrn_detector_area_resol_mean 8.3504
_diffrn_measured_fraction_theta_full 0.98
_diffrn_measurement_device 'Four-cycle diffractometer'
_diffrn_measurement_device_type 'Oxford Diffraction CCD'
_diffrn_measurement_method \omega-scans
_diffrn_radiation_monochromator graphite
_diffrn_radiation_source 'Enhance (Mo) X-ray Source'
_diffrn_radiation_type 'Mo K\a'
_diffrn_radiation_wavelength 0.71073
_diffrn_reflns_av_R_equivalents 0.0469
_diffrn_reflns_av_sigmaI/netI 0.0169
_diffrn_reflns_limit_h_max 4
_diffrn_reflns_limit_h_min -5
_diffrn_reflns_limit_k_max 24
_diffrn_reflns_limit_k_min -20
_diffrn_reflns_limit_l_max 9
_diffrn_reflns_limit_l_min -4
_diffrn_reflns_number 2881
_diffrn_reflns_reduction_process Jana2006
_diffrn_reflns_theta_full 36.65
_diffrn_reflns_theta_max 36.65
_diffrn_reflns_theta_min 2.81
_exptl_absorpt_coefficient_mu 17.706
_exptl_absorpt_correction_T_max 0.440
_exptl_absorpt_correction_T_min 0.181
_exptl_absorpt_correction_type gaussian
_exptl_absorpt_process_details
;
CrysAlis RED, Oxford Diffraction Ltd.,
Version 1.171.32.15 (release 10-01-2008 CrysAlis171 .NET)
;
_exptl_crystal_colour colourless
_exptl_crystal_density_diffrn 5.2124
_exptl_crystal_F_000 488
_exptl_crystal_size_max 0.1605
_exptl_crystal_size_mid 0.0958
_exptl_crystal_size_min 0.0500
_refine_diff_density_max 1.42
_refine_diff_density_min -0.99
_refine_ls_abs_structure_details 'inversion twin'
_refine_ls_abs_structure_Flack 0.00(5)
_refine_ls_extinction_coef 17E1(2)
_refine_ls_extinction_method 'B-C type 1 Gaussian isotropic (Becker & Coppens, 1974)'
_refine_ls_goodness_of_fit_ref 1.94
_refine_ls_number_constraints 1
_refine_ls_number_parameters 37
_refine_ls_number_reflns 538
_refine_ls_number_restraints 0
_refine_ls_R_factor_all 0.0203
_refine_ls_R_factor_gt 0.0194
_refine_ls_shift/su_max 0.0131
_refine_ls_shift/su_mean 0.0033
_refine_ls_structure_factor_coef F
_refine_ls_weighting_details w=1/(\s^2^(F)+0.0001F^2^)
_refine_ls_weighting_scheme sigma
_refine_ls_wR_factor_gt 0.0267
_refine_ls_wR_factor_ref 0.0268
_reflns_number_gt 521
_reflns_number_total 538
_reflns_threshold_expression I>3\s(I)
_cod_data_source_file sn5085.cif
_cod_data_source_block BaZnF450K
_cod_original_cell_volume 355.048(2)
_cod_original_sg_symbol_Hall 'C -2x;-2yc;2zc'
_cod_original_formula_sum 'Ba1 F4 Zn1'
_cod_database_code 2104459
_cod_database_fobs_code 2104459

loop_
_symmetry_equiv_pos_site_id
_symmetry_equiv_pos_as_xyz
1 x,y,z
2 -x,-y,z+1/2
3 x,-y,z+1/2
4 -x,y,z
5 x+1/2,y+1/2,z
6 -x+1/2,-y+1/2,z+1/2
7 x+1/2,-y+1/2,z+1/2
8 -x+1/2,y+1/2,z

loop_
_atom_site_type_symbol
_atom_site_label
_atom_site_fract_x
_atom_site_fract_y
_atom_site_fract_z
_atom_site_U_iso_or_equiv
_atom_site_adp_type
_atom_site_calc_flag
_atom_site_refinement_flags
_atom_site_occupancy
_atom_site_disorder_assembly
_atom_site_disorder_group
Ba Ba 0.5 0.35234(2) 0.46082(16) 0.00472(12) Uani d . 1 . .
Zn Zn 0 0.41312(5) 0 0.0041(3) Uani d . 1 . .
F F1 0 0.3028(3) 0.2014(8) 0.0070(15) Uani d . 1 . .
F F2 0 0.3341(3) -0.2708(9) 0.0085(15) Uani d . 1 . .
F F3 0 0.4709(3) 0.3267(8) 0.0062(14) Uani d . 1 . .
F F4 0.5 0.4233(3) 0.0125(9) 0.0087(14) Uani d . 1 . .

loop_
_atom_site_aniso_label
_atom_site_aniso_U_11
_atom_site_aniso_U_22
_atom_site_aniso_U_33
_atom_site_aniso_U_12
_atom_site_aniso_U_13
_atom_site_aniso_U_23
_atom_site_aniso_type_symbol
Ba 0.0059(3) 0.00442(15) 0.00387(17) 0 0 0.00119(13) Ba
Zn 0.0057(5) 0.0026(3) 0.0039(4) 0 0 0.0003(2) Zn
F1 0.012(4) 0.0048(19) 0.0042(19) 0 0 0.0003(15) F
F2 0.012(4) 0.008(2) 0.005(2) 0 0 -0.0010(17) F
F3 0.009(3) 0.0052(18) 0.0049(19) 0 0 -0.0020(15) F
F4 0.008(3) 0.0104(19) 0.007(2) 0 0 0.0015(16) F

loop_
_atom_type_symbol
_atom_type_scat_dispersion_real
_atom_type_scat_dispersion_imag
_atom_type_scat_source
Ba -0.324 2.282 'International Tables Vol C tables 4.2.6.8 and 6.1.1.1'
Zn 0.284 1.430 'International Tables Vol C tables 4.2.6.8 and 6.1.1.1'
F 0.017 0.010 'International Tables Vol C tables 4.2.6.8 and 6.1.1.1'

loop_
_geom_angle_atom_site_label_1
_geom_angle_atom_site_label_2
_geom_angle_atom_site_label_3
_geom_angle_site_symmetry_1
_geom_angle_site_symmetry_2
_geom_angle_site_symmetry_3
_geom_angle
_geom_angle_publ_flag
F1 Ba F1 . . 1_655 102.67(12) yes
F1 Ba F1 . . 6_555 94.07(12) yes
F1 Ba F2 . . 1_556 71.76(13) yes
F1 Ba F2 . . 1_656 158.65(15) yes
F1 Ba F2 . . 6_555 60.52(10) yes
F1 Ba F3 . . . 55.07(13) yes
F1 Ba F3 . . 1_655 125.93(13) yes
F1 Ba F4 . . . 64.73(11) yes
F1 Ba F4 . . 1_556 128.25(8) yes
F1 Ba F4 . . 2_665 108.61(11) yes
F1 Ba F1 1_655 . 6_555 94.07(12) yes
F1 Ba F2 1_655 . 1_556 158.65(15) yes
F1 Ba F2 1_655 . 1_656 71.76(13) yes
F1 Ba F2 1_655 . 6_555 60.52(10) yes
F1 Ba F3 1_655 . . 125.93(13) yes
F1 Ba F3 1_655 . 1_655 55.07(13) yes
F1 Ba F4 1_655 . . 64.73(11) yes
F1 Ba F4 1_655 . 1_556 128.25(8) yes
F1 Ba F4 1_655 . 2_665 108.61(11) yes
F1 Ba F2 6_555 . 1_556 66.39(11) yes
F1 Ba F2 6_555 . 1_656 66.39(11) yes
F1 Ba F2 6_555 . 6_555 58.48(15) yes
F1 Ba F3 6_555 . . 131.63(7) yes
F1 Ba F3 6_555 . 1_655 131.63(7) yes
F1 Ba F4 6_555 . . 143.42(14) yes
F1 Ba F4 6_555 . 1_556 75.79(13) yes
F1 Ba F4 6_555 . 2_665 142.77(14) yes
F2 Ba F2 1_556 . 1_656 105.67(14) yes
F2 Ba F2 1_556 . 6_555 100.15(12) yes
F2 Ba F3 1_556 . . 68.59(12) yes
F2 Ba F3 1_556 . 1_655 144.89(14) yes
F2 Ba F4 1_556 . . 126.24(10) yes
F2 Ba F4 1_556 . 1_556 57.53(10) yes
F2 Ba F4 1_556 . 2_665 92.59(12) yes
F2 Ba F2 1_656 . 6_555 100.15(12) yes
F2 Ba F3 1_656 . . 144.89(14) yes
F2 Ba F3 1_656 . 1_655 68.59(12) yes
F2 Ba F4 1_656 . . 126.24(10) yes
F2 Ba F4 1_656 . 1_556 57.53(10) yes
F2 Ba F4 1_656 . 2_665 92.59(12) yes
F2 Ba F3 6_555 . . 114.95(11) yes
F2 Ba F3 6_555 . 1_655 114.95(11) yes
F2 Ba F4 6_555 . . 84.95(14) yes
F2 Ba F4 6_555 . 1_556 134.27(13) yes
F2 Ba F4 6_555 . 2_665 158.76(14) yes
F3 Ba F3 . . 1_655 95.87(10) yes
F3 Ba F4 . . . 61.22(10) yes
F3 Ba F4 . . 1_556 94.50(11) yes
F3 Ba F4 . . 2_665 54.43(9) yes
F3 Ba F4 1_655 . . 61.22(10) yes
F3 Ba F4 1_655 . 1_556 94.50(11) yes
F3 Ba F4 1_655 . 2_665 54.43(9) yes
F4 Ba F4 . . 1_556 140.79(12) yes
F4 Ba F4 . . 2_665 73.81(13) yes
F4 Ba F4 1_556 . 2_665 66.98(12) yes
F1 Zn F2 . . . 90.3(2) yes
F1 Zn F3 . . . 77.49(19) yes
F1 Zn F3 . . 2_564 174.7(2) yes
F1 Zn F4 . . 1_455 92.06(13) yes
F1 Zn F4 . . . 92.06(13) yes
F2 Zn F3 . . . 167.8(2) yes
F2 Zn F3 . . 2_564 95.0(2) yes
F2 Zn F4 . . 1_455 93.97(14) yes
F2 Zn F4 . . . 93.97(14) yes
F3 Zn F3 . . 2_564 97.24(19) yes
F3 Zn F4 . . 1_455 86.56(14) yes
F3 Zn F4 . . . 86.56(14) yes
F3 Zn F4 2_564 . 1_455 87.59(12) yes
F3 Zn F4 2_564 . . 87.59(12) yes
F4 Zn F4 1_455 . . 171.04(17) yes
F2 F1 F2 . . 1_556 162.2(2) yes
F2 F1 F2 . . 6_455 99.64(18) yes
F2 F1 F2 . . 6_555 99.64(18) yes
F2 F1 F3 . . . 97.3(2) yes
F2 F1 F4 . . 1_455 62.20(14) yes
F2 F1 F4 . . . 62.20(14) yes
F2 F1 F2 1_556 . 6_455 92.58(17) yes
F2 F1 F2 1_556 . 6_555 92.58(17) yes
F2 F1 F3 1_556 . . 64.91(18) yes
F2 F1 F4 1_556 . 1_455 106.47(17) yes
F2 F1 F4 1_556 . . 106.47(17) yes
F2 F1 F2 6_455 . 6_555 92.83(17) yes
F2 F1 F3 6_455 . . 129.95(13) yes
F2 F1 F4 6_455 . 1_455 85.05(10) yes
F2 F1 F4 6_455 . . 160.9(2) yes
F2 F1 F3 6_555 . . 129.95(13) yes
F2 F1 F4 6_555 . 1_455 160.9(2) yes
F2 F1 F4 6_555 . . 85.05(10) yes
F3 F1 F4 . . 1_455 62.50(14) yes
F3 F1 F4 . . . 62.50(14) yes
F4 F1 F4 1_455 . . 90.76(16) yes
F1 F2 F1 1_554 . . 162.2(2) yes
F1 F2 F1 1_554 . 6_454 81.02(16) yes
F1 F2 F1 1_554 . 6_554 81.02(16) yes
F1 F2 F3 1_554 . 1_554 48.62(15) yes
F1 F2 F3 1_554 . 2_564 109.8(2) yes
F1 F2 F4 1_554 . 1_455 127.97(14) yes
F1 F2 F4 1_554 . . 127.97(14) yes
F1 F2 F1 . . 6_454 86.75(17) yes
F1 F2 F1 . . 6_554 86.75(17) yes
F1 F2 F3 . . 1_554 149.2(2) yes
F1 F2 F3 . . 2_564 88.0(2) yes
F1 F2 F4 . . 1_455 61.39(15) yes
F1 F2 F4 . . . 61.39(15) yes
F1 F2 F1 6_454 . 6_554 92.83(17) yes
F1 F2 F3 6_454 . 1_554 113.63(17) yes
F1 F2 F3 6_454 . 2_564 133.21(10) yes
F1 F2 F4 6_454 . 1_455 79.59(11) yes
F1 F2 F4 6_454 . . 147.4(2) yes
F1 F2 F3 6_554 . 1_554 113.63(17) yes
F1 F2 F3 6_554 . 2_564 133.21(10) yes
F1 F2 F4 6_554 . 1_455 147.4(2) yes
F1 F2 F4 6_554 . . 79.59(11) yes
F3 F2 F3 1_554 . 2_564 61.16(16) yes
F3 F2 F4 1_554 . 1_455 98.29(16) yes
F3 F2 F4 1_554 . . 98.29(16) yes
F3 F2 F4 2_564 . 1_455 57.48(12) yes
F3 F2 F4 2_564 . . 57.48(12) yes
F4 F2 F4 1_455 . . 89.88(17) yes
F1 F3 F2 . . 1_556 66.47(18) yes
F1 F3 F2 . . 2_565 152.0(2) yes
F1 F3 F3 . . 2_564 89.47(19) yes
F1 F3 F3 . . 2_565 122.8(2) yes
F1 F3 F4 . . 1_455 65.52(14) yes
F1 F3 F4 . . . 65.52(14) yes
F1 F3 F4 . . 2_565 129.30(11) yes
F1 F3 F4 . . 2_665 129.30(11) yes
F2 F3 F2 1_556 . 2_565 141.6(2) yes
F2 F3 F3 1_556 . 2_564 155.9(2) yes
F2 F3 F3 1_556 . 2_565 56.36(15) yes
F2 F3 F4 1_556 . 1_455 109.42(15) yes
F2 F3 F4 1_556 . . 109.42(15) yes
F2 F3 F4 1_556 . 2_565 93.34(16) yes
F2 F3 F4 1_556 . 2_665 93.34(16) yes
F2 F3 F3 2_565 . 2_564 62.48(16) yes
F2 F3 F3 2_565 . 2_565 85.22(18) yes
F2 F3 F4 2_565 . 1_455 96.34(16) yes
F2 F3 F4 2_565 . . 96.34(16) yes
F2 F3 F4 2_565 . 2_565 62.67(13) yes
F2 F3 F4 2_565 . 2_665 62.67(13) yes
F3 F3 F3 2_564 . 2_565 147.7(2) yes
F3 F3 F4 2_564 . 1_455 56.85(13) yes
F3 F3 F4 2_564 . . 56.85(13) yes
F3 F3 F4 2_564 . 2_565 102.60(16) yes
F3 F3 F4 2_564 . 2_665 102.60(16) yes
F3 F3 F4 2_565 . 1_455 132.92(10) yes
F3 F3 F4 2_565 . . 132.92(10) yes
F3 F3 F4 2_565 . 2_565 58.55(13) yes
F3 F3 F4 2_565 . 2_665 58.55(13) yes
F4 F3 F4 1_455 . . 93.82(17) yes
F4 F3 F4 1_455 . 2_565 80.46(11) yes
F4 F3 F4 1_455 . 2_665 157.1(2) yes
F4 F3 F4 . . 2_565 157.1(2) yes
F4 F3 F4 . . 2_665 80.46(11) yes
F4 F3 F4 2_565 . 2_665 96.17(17) yes
F1 F4 F1 . . 1_655 90.76(16) yes
F1 F4 F2 . . . 56.41(14) yes
F1 F4 F2 . . 1_655 116.89(18) yes
F1 F4 F3 . . . 51.99(13) yes
F1 F4 F3 . . 1_655 115.1(2) yes
F1 F4 F3 . . 2_564 86.50(10) yes
F1 F4 F3 . . 2_664 176.60(18) yes
F1 F4 F2 1_655 . . 116.89(18) yes
F1 F4 F2 1_655 . 1_655 56.41(14) yes
F1 F4 F3 1_655 . . 115.1(2) yes
F1 F4 F3 1_655 . 1_655 51.99(13) yes
F1 F4 F3 1_655 . 2_564 176.60(18) yes
F1 F4 F3 1_655 . 2_664 86.50(10) yes
F2 F4 F2 . . 1_655 89.88(17) yes
F2 F4 F3 . . . 86.88(10) yes
F2 F4 F3 . . 1_655 167.8(2) yes
F2 F4 F3 . . 2_564 59.85(13) yes
F2 F4 F3 . . 2_664 123.3(2) yes
F2 F4 F3 1_655 . . 167.8(2) yes
F2 F4 F3 1_655 . 1_655 86.88(10) yes
F2 F4 F3 1_655 . 2_564 123.3(2) yes
F2 F4 F3 1_655 . 2_664 59.85(13) yes
F3 F4 F3 . . 1_655 93.82(18) yes
F3 F4 F3 . . 2_564 64.60(13) yes
F3 F4 F3 . . 2_664 131.1(2) yes
F3 F4 F3 1_655 . 2_564 131.1(2) yes
F3 F4 F3 1_655 . 2_664 64.60(13) yes
F3 F4 F3 2_564 . 2_664 96.17(17) yes

loop_
_geom_bond_atom_site_label_1
_geom_bond_atom_site_label_2
_geom_bond_site_symmetry_1
_geom_bond_site_symmetry_2
_geom_bond_distance
_geom_bond_publ_flag
Ba F1 . . 2.683(3) yes
Ba F1 . 1_655 2.683(3) yes
Ba F1 . 6_555 2.654(5) yes
Ba F2 . 1_556 2.629(3) yes
Ba F2 . 1_656 2.629(3) yes
Ba F2 . 6_555 3.026(5) yes
Ba F3 . . 2.822(3) yes
Ba F3 . 1_655 2.822(3) yes
Ba F4 . . 2.812(5) yes
Ba F4 . 1_556 3.380(5) yes
Ba F4 . 2_665 3.272(4) yes
Zn F1 . . 1.987(5) yes
Zn F2 . . 1.953(5) yes
Zn F3 . . 2.083(5) yes
Zn F3 . 2_564 1.964(5) yes
Zn F4 . 1_455 2.1016(4) yes
Zn F4 . . 2.1016(4) yes
F1 F2 . . 2.793(7) yes
F1 F2 . 1_556 3.114(7) yes
F1 F2 . 6_455 2.892(5) yes
F1 F2 . 6_555 2.892(5) yes
F1 F3 . . 2.548(7) yes
F1 F4 . 1_455 2.944(5) yes
F1 F4 . . 2.944(5) yes
F2 F3 . 1_554 3.076(7) yes
F2 F3 . 2_564 2.887(7) yes
F2 F4 . 1_455 2.966(5) yes
F2 F4 . . 2.966(5) yes
F3 F3 . 2_564 3.038(7) yes
F3 F3 . 2_565 3.038(7) yes
F3 F4 . 1_455 2.869(5) yes
F3 F4 . . 2.869(5) yes
F3 F4 . 2_565 2.816(4) yes
F3 F4 . 2_665 2.816(4) yes
